data_4302801
loop_
_publ_author_name
'Ming-Hua Zeng'
'Sheng Hu'
'Qing Chen'
'Gang Xie'
'Qi Shuai'
'Sheng-Li Gao'

_publ_contact_author 'prof.MING HUA ZENG '
_publ_contact_author_email ZMH@MAIBOX.GXNU.EDU.CN
_publ_section_title
;
Apical Ligand Substitution, Shape Recognition, Vapor-Adsorption Phenomenon,
and Microcalorimetry for a Pillared Bilayer Porous Framework That Shrinks
or Expands in Crystal-to-Crystal Manners upon Change in the Cobalt(II)
Coordination Environment
;
_journal_name_full 'Inorganic Chemistry'
_journal_page_first 7070
_journal_page_last 7079
_journal_paper_doi 10.1021/ic801794e
_journal_volume 48
_journal_year 2009
_chemical_formula_moiety 'C13 H9 Co N2 O4'
_chemical_formula_sum 'C13 H9 Co N2 O4'
_chemical_formula_weight 316.15
_chemical_name_systematic
; 
 ? 
;
_space_group_IT_number 14
_symmetry_cell_setting monoclinic
_symmetry_space_group_name_Hall '-P 2ybc'
_symmetry_space_group_name_H-M 'P 1 21/c 1'
_atom_sites_solution_hydrogens geom
_atom_sites_solution_primary direct
_atom_sites_solution_secondary difmap
_audit_creation_method SHELXL-97
_cell_angle_alpha 90.00
_cell_angle_beta 106.702(11)
_cell_angle_gamma 90.00
_cell_formula_units_Z 4
_cell_length_a 11.230(9)
_cell_length_b 7.726(6)
_cell_length_c 15.917(12)
_cell_measurement_reflns_used 1177
_cell_measurement_temperature 293(2)
_cell_measurement_theta_max 26.2
_cell_measurement_theta_min 1.9
_cell_volume 1322.7(18)
_computing_cell_refinement 'Bruker SMART'
_computing_data_collection 'Bruker SMART'
_computing_data_reduction 'Bruker SAINT'
_computing_molecular_graphics 'Bruker SHELXTL'
_computing_publication_material 'Bruker SHELXTL'
_computing_structure_refinement 'SHELXL-97 (Sheldrick, 1997)'
_computing_structure_solution 'SHELXS-97 (Sheldrick, 1990)'
_diffrn_ambient_temperature 293(2)
_diffrn_measured_fraction_theta_full 0.971
_diffrn_measured_fraction_theta_max 0.971
_diffrn_measurement_device_type 'CCD area detector'
_diffrn_measurement_method 'phi and omega scans'
_diffrn_radiation_monochromator graphite
_diffrn_radiation_source 'fine-focus sealed tube'
_diffrn_radiation_type MoK\a
_diffrn_radiation_wavelength 0.71073
_diffrn_reflns_av_R_equivalents 0.1252
_diffrn_reflns_av_sigmaI/netI 0.1996
_diffrn_reflns_limit_h_max 12
_diffrn_reflns_limit_h_min -13
_diffrn_reflns_limit_k_max 8
_diffrn_reflns_limit_k_min -9
_diffrn_reflns_limit_l_max 17
_diffrn_reflns_limit_l_min -19
_diffrn_reflns_number 4662
_diffrn_reflns_theta_full 26.24
_diffrn_reflns_theta_max 26.24
_diffrn_reflns_theta_min 1.89
_exptl_absorpt_coefficient_mu 1.311
_exptl_absorpt_correction_T_max 0.8586
_exptl_absorpt_correction_T_min 0.7024
_exptl_absorpt_correction_type multi-scan
_exptl_absorpt_process_details SADABS
_exptl_crystal_colour red
_exptl_crystal_density_diffrn 1.588
_exptl_crystal_density_method 'not measured'
_exptl_crystal_description block
_exptl_crystal_F_000 640
_exptl_crystal_size_max 0.29
_exptl_crystal_size_mid 0.16
_exptl_crystal_size_min 0.12
_refine_diff_density_max 1.051
_refine_diff_density_min -0.690
_refine_diff_density_rms 0.150
_refine_ls_extinction_method none
_refine_ls_goodness_of_fit_ref 0.959
_refine_ls_matrix_type full
_refine_ls_number_parameters 181
_refine_ls_number_reflns 2585
_refine_ls_number_restraints 0
_refine_ls_restrained_S_all 0.959
_refine_ls_R_factor_all 0.1861
_refine_ls_R_factor_gt 0.0707
_refine_ls_shift/su_max 0.006
_refine_ls_shift/su_mean 0.001
_refine_ls_structure_factor_coef Fsqd
_refine_ls_weighting_details 'calc w=1/[\s^2^(Fo^2^)+(0.0902P)^2^+0.0000P] where P=(Fo^2^+2Fc^2^)/3'
_refine_ls_weighting_scheme calc
_refine_ls_wR_factor_gt 0.1516
_refine_ls_wR_factor_ref 0.1995
_reflns_number_gt 1177
_reflns_number_total 2585
_reflns_threshold_expression >2sigma(I)
_cod_data_source_file ic801794e_si_002_06.cif
_cod_data_source_block 2
_cod_depositor_comments
;
The following automatic conversions were performed:
'_symmetry_cell_setting' value 'Monoclinic' changed to 'monoclinic'
according to '/home/saulius/struct/CIF-dictionaries/cif_core.dic'
dictionary named 'cif_core.dic' version 2.4.1 from 2010-06-29.

Automatic conversion script
Id: cif_fix_enum 1527 2010-12-29 10:47:43Z saulius 
;
_cod_original_cell_volume 1322.7(17)
_cod_database_code 4302801

loop_
_symmetry_equiv_pos_as_xyz
'x, y, z'
'-x, y+1/2, -z+1/2'
'-x, -y, -z'
'x, -y-1/2, z-1/2'

loop_
_atom_site_label
_atom_site_type_symbol
_atom_site_fract_x
_atom_site_fract_y
_atom_site_fract_z
_atom_site_U_iso_or_equiv
_atom_site_adp_type
_atom_site_occupancy
_atom_site_symmetry_multiplicity
_atom_site_calc_flag
_atom_site_refinement_flags
_atom_site_disorder_assembly
_atom_site_disorder_group
Co1 Co 0.30610(11) 0.48888(15) 0.18531(6) 0.0217(4) Uani 1 1 d . . .
O1 O 0.3297(5) 0.2331(7) 0.1866(3) 0.0252(15) Uani 1 1 d . . .
O2 O 0.2946(6) 0.3427(7) 0.0556(3) 0.0311(15) Uani 1 1 d . . .
O3 O 0.3051(5) -0.0294(7) -0.1941(3) 0.0243(14) Uani 1 1 d . . .
O4 O 0.3885(6) -0.2938(7) -0.1709(3) 0.0304(15) Uani 1 1 d . . .
N1 N 0.4600(6) -0.3866(9) 0.1590(4) 0.0264(18) Uani 1 1 d . . .
H1A H 0.4657 -0.3713 0.2136 0.032 Uiso 1 1 calc R . .
H1B H 0.4782 -0.4854 0.1412 0.032 Uiso 1 1 calc R . .
N2 N 0.1569(6) 0.6369(9) 0.1155(4) 0.0232(16) Uani 1 1 d . . .
C1 C 0.3496(7) 0.0446(9) 0.0724(4) 0.0190(19) Uani 1 1 d . . .
C2 C 0.3358(7) 0.0209(10) -0.0181(4) 0.0206(19) Uani 1 1 d . . .
H2 H 0.3079 0.1117 -0.0572 0.025 Uiso 1 1 calc R . .
C3 C 0.3636(7) -0.1365(10) -0.0482(4) 0.0189(18) Uani 1 1 d . . .
C4 C 0.4074(7) -0.2731(10) 0.0099(4) 0.0201(19) Uani 1 1 d . . .
H4 H 0.4275 -0.3788 -0.0105 0.024 Uiso 1 1 calc R . .
C5 C 0.4205(8) -0.2489(10) 0.0986(5) 0.022(2) Uani 1 1 d . . .
C6 C 0.3915(7) -0.0913(10) 0.1280(5) 0.021(2) Uani 1 1 d . . .
H6 H 0.4007 -0.0768 0.1875 0.025 Uiso 1 1 calc R . .
C7 C 0.3231(8) 0.2177(10) 0.1047(5) 0.021(2) Uani 1 1 d . . .
C8 C 0.3539(8) -0.1582(11) -0.1453(4) 0.022(2) Uani 1 1 d . . .
C9 C 0.1212(10) 0.7693(12) 0.1564(6) 0.047(3) Uani 1 1 d . . .
H9 H 0.1401 0.7657 0.2172 0.056 Uiso 1 1 calc R . .
C10 C 0.0593(10) 0.9082(13) 0.1140(5) 0.046(3) Uani 1 1 d . . .
H10 H 0.0362 0.9964 0.1459 0.055 Uiso 1 1 calc R . .
C11 C 0.0300(8) 0.9208(12) 0.0244(5) 0.029(2) Uani 1 1 d . . .
C12 C 0.0621(9) 0.7811(12) -0.0185(6) 0.040(3) Uani 1 1 d . . .
H12 H 0.0413 0.7798 -0.0794 0.048 Uiso 1 1 calc R . .
C13 C 0.1248(8) 0.6446(12) 0.0288(5) 0.035(2) Uani 1 1 d . . .
H13 H 0.1460 0.5523 -0.0016 0.042 Uiso 1 1 calc R . .

loop_
_atom_site_aniso_label
_atom_site_aniso_U_11
_atom_site_aniso_U_22
_atom_site_aniso_U_33
_atom_site_aniso_U_23
_atom_site_aniso_U_13
_atom_site_aniso_U_12
Co1 0.0352(7) 0.0213(6) 0.0118(5) 0.0008(5) 0.0119(4) 0.0037(7)
O1 0.043(4) 0.024(3) 0.014(3) -0.004(2) 0.017(3) 0.000(3)
O2 0.047(4) 0.026(4) 0.019(3) 0.005(3) 0.007(3) 0.010(3)
O3 0.040(4) 0.023(3) 0.015(2) 0.000(2) 0.014(2) 0.002(3)
O4 0.045(4) 0.029(4) 0.021(3) -0.002(3) 0.016(3) 0.014(3)
N1 0.050(5) 0.024(4) 0.008(3) 0.005(3) 0.013(3) 0.001(4)
N2 0.022(4) 0.032(4) 0.019(3) 0.004(3) 0.012(3) 0.001(4)
C1 0.024(5) 0.017(5) 0.017(4) 0.003(3) 0.008(3) -0.001(4)
C2 0.029(5) 0.022(5) 0.014(3) -0.001(3) 0.012(3) -0.007(4)
C3 0.028(5) 0.021(4) 0.012(4) -0.003(3) 0.012(3) 0.002(4)
C4 0.031(5) 0.016(4) 0.016(4) -0.006(3) 0.011(4) 0.009(4)
C5 0.028(6) 0.022(5) 0.015(4) 0.002(3) 0.007(4) 0.003(4)
C6 0.026(5) 0.025(5) 0.011(4) -0.003(3) 0.004(4) 0.004(4)
C7 0.021(5) 0.027(5) 0.015(4) -0.002(3) 0.006(4) 0.000(4)
C8 0.033(6) 0.027(5) 0.007(4) -0.002(3) 0.008(3) 0.004(4)
C9 0.073(8) 0.047(7) 0.030(5) 0.016(5) 0.030(5) 0.034(6)
C10 0.080(8) 0.042(6) 0.031(5) 0.013(4) 0.041(5) 0.038(6)
C11 0.026(6) 0.033(5) 0.032(5) 0.011(4) 0.014(4) 0.003(4)
C12 0.052(7) 0.039(6) 0.026(5) 0.001(4) 0.004(5) 0.007(5)
C13 0.043(7) 0.030(5) 0.027(5) -0.004(4) 0.001(4) 0.010(5)

loop_
_atom_type_symbol
_atom_type_description
_atom_type_scat_dispersion_real
_atom_type_scat_dispersion_imag
_atom_type_scat_source
C C 0.0033 0.0016 'International Tables Vol C Tables 4.2.6.8 and 6.1.1.4'
H H 0.0000 0.0000 'International Tables Vol C Tables 4.2.6.8 and 6.1.1.4'
N N 0.0061 0.0033 'International Tables Vol C Tables 4.2.6.8 and 6.1.1.4'
O O 0.0106 0.0060 'International Tables Vol C Tables 4.2.6.8 and 6.1.1.4'
Co Co 0.3494 0.9721 'International Tables Vol C Tables 4.2.6.8 and 6.1.1.4'

loop_
_geom_angle_atom_site_label_1
_geom_angle_atom_site_label_2
_geom_angle_atom_site_label_3
_geom_angle
_geom_angle_site_symmetry_1
_geom_angle_site_symmetry_3
_geom_angle_publ_flag
O3 Co1 O1 100.8(2) 4_566 . ?
O3 Co1 N2 101.9(2) 4_566 . ?
O1 Co1 N2 129.7(3) . . ?
O3 Co1 N1 110.9(2) 4_566 1_565 ?
O1 Co1 N1 109.8(3) . 1_565 ?
N2 Co1 N1 102.9(3) . 1_565 ?
O3 Co1 O2 159.9(2) 4_566 . ?
O1 Co1 O2 60.05(19) . . ?
N2 Co1 O2 87.8(2) . . ?
N1 Co1 O2 83.4(2) 1_565 . ?
O3 Co1 C7 131.7(2) 4_566 . ?
O1 Co1 C7 31.0(2) . . ?
N2 Co1 C7 111.0(3) . . ?
N1 Co1 C7 95.3(3) 1_565 . ?
O2 Co1 C7 29.2(2) . . ?
C7 O1 Co1 96.4(5) . . ?
C7 O2 Co1 83.1(4) . . ?
C8 O3 Co1 126.7(5) . 4_565 ?
C5 N1 Co1 111.1(5) . 1_545 ?
C5 N1 H1A 120.0 . . ?
Co1 N1 H1A 72.0 1_545 . ?
C5 N1 H1B 120.0 . . ?
Co1 N1 H1B 87.0 1_545 . ?
H1A N1 H1B 120.0 . . ?
C13 N2 C9 116.3(7) . . ?
C13 N2 Co1 121.4(6) . . ?
C9 N2 Co1 118.2(6) . . ?
C6 C1 C2 118.4(7) . . ?
C6 C1 C7 122.0(6) . . ?
C2 C1 C7 119.5(6) . . ?
C3 C2 C1 119.9(7) . . ?
C3 C2 H2 120.0 . . ?
C1 C2 H2 120.0 . . ?
C2 C3 C4 120.7(6) . . ?
C2 C3 C8 119.5(6) . . ?
C4 C3 C8 119.7(7) . . ?
C5 C4 C3 119.0(7) . . ?
C5 C4 H4 120.5 . . ?
C3 C4 H4 120.5 . . ?
C6 C5 C4 119.9(7) . . ?
C6 C5 N1 119.5(7) . . ?
C4 C5 N1 120.6(7) . . ?
C1 C6 C5 122.0(7) . . ?
C1 C6 H6 119.0 . . ?
C5 C6 H6 119.0 . . ?
O2 C7 O1 120.0(7) . . ?
O2 C7 C1 121.8(6) . . ?
O1 C7 C1 118.2(7) . . ?
O2 C7 Co1 67.7(4) . . ?
O1 C7 Co1 52.6(4) . . ?
C1 C7 Co1 169.3(5) . . ?
O4 C8 O3 125.6(6) . . ?
O4 C8 C3 119.5(7) . . ?
O3 C8 C3 114.9(7) . . ?
N2 C9 C10 123.4(8) . . ?
N2 C9 H9 118.3 . . ?
C10 C9 H9 118.3 . . ?
C9 C10 C11 120.7(9) . . ?
C9 C10 H10 119.7 . . ?
C11 C10 H10 119.7 . . ?
C10 C11 C12 116.1(8) . . ?
C10 C11 C11 122.3(10) . 3_575 ?
C12 C11 C11 121.5(9) . 3_575 ?
C13 C12 C11 119.8(8) . . ?
C13 C12 H12 120.1 . . ?
C11 C12 H12 120.1 . . ?
N2 C13 C12 123.4(9) . . ?
N2 C13 H13 118.3 . . ?
C12 C13 H13 118.3 . . ?

loop_
_geom_bond_atom_site_label_1
_geom_bond_atom_site_label_2
_geom_bond_distance
_geom_bond_site_symmetry_2
_geom_bond_publ_flag
Co1 O3 1.948(5) 4_566 ?
Co1 O1 1.993(5) . ?
Co1 N2 2.069(7) . ?
Co1 N1 2.122(7) 1_565 ?
Co1 O2 2.324(6) . ?
Co1 C7 2.493(8) . ?
O1 C7 1.290(8) . ?
O2 C7 1.225(9) . ?
O3 C8 1.284(9) . ?
O3 Co1 1.948(5) 4_565 ?
O4 C8 1.227(9) . ?
N1 C5 1.417(9) . ?
N1 Co1 2.122(7) 1_545 ?
N1 H1A 0.8600 . ?
N1 H1B 0.8600 . ?
N2 C13 1.325(9) . ?
N2 C9 1.334(10) . ?
C1 C6 1.367(10) . ?
C1 C2 1.416(9) . ?
C1 C7 1.493(10) . ?
C2 C3 1.375(10) . ?
C2 H2 0.9300 . ?
C3 C4 1.397(10) . ?
C3 C8 1.527(9) . ?
C4 C5 1.390(9) . ?
C4 H4 0.9300 . ?
C5 C6 1.376(11) . ?
C6 H6 0.9300 . ?
C9 C10 1.349(12) . ?
C9 H9 0.9300 . ?
C10 C11 1.372(11) . ?
C10 H10 0.9300 . ?
C11 C12 1.380(12) . ?
C11 C11 1.502(16) 3_575 ?
C12 C13 1.367(12) . ?
C12 H12 0.9300 . ?
C13 H13 0.9300 . ?

loop_
_geom_hbond_atom_site_label_D
_geom_hbond_atom_site_label_H
_geom_hbond_atom_site_label_A
_geom_hbond_distance_DH
_geom_hbond_distance_HA
_geom_hbond_distance_DA
_geom_hbond_angle_DHA
_geom_hbond_site_symmetry_A
N1 H1A O1 0.86 2.52 3.022(8) 118.0 2_645
N1 H1A O4 0.86 2.58 3.342(8) 147.5 4_556
N1 H1B O4 0.86 2.23 2.974(9) 145.0 3_645
N1 H1B O2 0.86 2.50 2.962(9) 114.4 1_545
